data_7126448
loop_
_publ_author_name
'Wang, Donglei'
'Jiang, Qianwen'
'Yang, Xiaoyu'

_publ_section_title
;
 Atroposelective synthesis of configurationally stable nonbiaryl N-C
 atropisomers through direct asymmetric aminations of 1,3-benzenediamines.
;
_journal_issue 46
_journal_name_full 'Chemical communications (Cambridge, England)'
_journal_page_first 6201
_journal_page_last 6204
_journal_paper_doi 10.1039/d0cc02368j
_journal_volume 56
_journal_year 2020
_chemical_formula_moiety 'C31 H38 N4 O5'
_chemical_formula_sum 'C31 H38 N4 O5'
_chemical_formula_weight 546.65
_space_group_crystal_system orthorhombic
_space_group_IT_number 19
_space_group_name_Hall 'P 2ac 2ab'
_space_group_name_H-M_alt 'P 21 21 21'
_atom_sites_solution_hydrogens mixed
_atom_sites_solution_primary dual
_audit_creation_date 2020-03-06
_audit_creation_method
;
Olex2 1.3
(compiled Nov 21 2019 18:26:39 for OlexSys, GUI svn.r6003)
;
_audit_update_record
;
2020-03-07 deposited with the CCDC.	2020-04-24 downloaded from the CCDC.
;
_cell_angle_alpha 90
_cell_angle_beta 90
_cell_angle_gamma 90
_cell_formula_units_Z 4
_cell_length_a 10.1246(3)
_cell_length_b 16.0039(5)
_cell_length_c 18.3736(6)
_cell_measurement_reflns_used 9548
_cell_measurement_temperature 149.99
_cell_measurement_theta_max 78.80
_cell_measurement_theta_min 5.17
_cell_volume 2977.13(16)
_computing_cell_refinement 'SAINT v8.37A (Bruker, 2015)'
_computing_data_reduction 'SAINT v8.37A (Bruker, 2015)'
_computing_molecular_graphics 'Olex2 1.3 (Dolomanov et al., 2009)'
_computing_publication_material 'Olex2 1.3 (Dolomanov et al., 2009)'
_computing_structure_refinement 'SHELXL 2018/3 (Sheldrick, 2015)'
_computing_structure_solution 'XT (Sheldrick, 2015)'
_diffrn_ambient_temperature 149.99
_diffrn_measured_fraction_theta_full 0.997
_diffrn_measured_fraction_theta_max 0.996
_diffrn_measurement_device_type 'Bruker APEX-II CCD'
_diffrn_measurement_method '\f and \w scans'
_diffrn_radiation_type CuK\a
_diffrn_radiation_wavelength 1.54178
_diffrn_reflns_av_R_equivalents 0.0612
_diffrn_reflns_av_unetI/netI 0.0284
_diffrn_reflns_Laue_measured_fraction_full 0.997
_diffrn_reflns_Laue_measured_fraction_max 0.996
_diffrn_reflns_limit_h_max 12
_diffrn_reflns_limit_h_min -12
_diffrn_reflns_limit_k_max 20
_diffrn_reflns_limit_k_min -20
_diffrn_reflns_limit_l_max 23
_diffrn_reflns_limit_l_min -22
_diffrn_reflns_number 61146
_diffrn_reflns_point_group_measured_fraction_full 0.998
_diffrn_reflns_point_group_measured_fraction_max 0.992
_diffrn_reflns_theta_full 67.679
_diffrn_reflns_theta_max 79.180
_diffrn_reflns_theta_min 3.663
_diffrn_source_current 1.0
_diffrn_source_power 0.05
_diffrn_source_voltage 50.0
_diffrn_standards_number 0
_exptl_absorpt_coefficient_mu 0.675
_exptl_absorpt_correction_T_max 0.7542
_exptl_absorpt_correction_T_min 0.6297
_exptl_absorpt_correction_type multi-scan
_exptl_absorpt_process_details
;
SADABS-2016/2 (Bruker,2016/2) was used for absorption correction.
wR2(int) was 0.1259 before and 0.0786 after correction.
The Ratio of minimum to maximum transmission is 0.8349.
The \l/2 correction factor is Not present.
;
_exptl_crystal_density_diffrn 1.220
_exptl_crystal_description plate
_exptl_crystal_F_000 1168
_exptl_crystal_size_max 0.1
_exptl_crystal_size_mid 0.1
_exptl_crystal_size_min 0.02
_refine_diff_density_max 0.344
_refine_diff_density_min -0.248
_refine_diff_density_rms 0.037
_refine_ls_abs_structure_details
;
 Flack x determined using 2437 quotients [(I+)-(I-)]/[(I+)+(I-)]
 (Parsons, Flack and Wagner, Acta Cryst. B69 (2013) 249-259).
;
_refine_ls_abs_structure_Flack 0.02(7)
_refine_ls_extinction_coef 0.0014(3)
_refine_ls_extinction_expression Fc^*^=kFc[1+0.001xFc^2^\l^3^/sin(2\q)]^-1/4^
_refine_ls_extinction_method 'SHELXL-2018/3 (Sheldrick 2018)'
_refine_ls_goodness_of_fit_ref 1.036
_refine_ls_hydrogen_treatment constr
_refine_ls_matrix_type full
_refine_ls_number_parameters 369
_refine_ls_number_reflns 6406
_refine_ls_number_restraints 18
_refine_ls_restrained_S_all 1.080
_refine_ls_R_factor_all 0.0456
_refine_ls_R_factor_gt 0.0411
_refine_ls_shift/su_max 0.000
_refine_ls_shift/su_mean 0.000
_refine_ls_structure_factor_coef Fsqd
_refine_ls_weighting_details 'w=1/[\s^2^(Fo^2^)+(0.0496P)^2^+0.9135P] where P=(Fo^2^+2Fc^2^)/3'
_refine_ls_weighting_scheme calc
_refine_ls_wR_factor_gt 0.1029
_refine_ls_wR_factor_ref 0.1066
_reflns_Friedel_coverage 0.775
_reflns_Friedel_fraction_full 0.998
_reflns_Friedel_fraction_max 0.986
_reflns_number_gt 5918
_reflns_number_total 6406
_reflns_threshold_expression 'I > 2\s(I)'
_cod_data_source_file d0cc02368j2.cif
_cod_data_source_block cu_wdl6_55_0m
_cod_depositor_comments 'Adding full bibliography for 7126448.cif.'
_cod_database_code 7126448
_shelx_shelxl_version_number 2018/3
_shelx_space_group_comment
;
The symmetry employed for this shelxl refinement is uniquely defined
by the following loop, which should always be used as a source of
symmetry information in preference to the above space-group names.
They are only intended as comments.
;
_shelx_estimated_absorpt_t_max 0.987
_shelx_estimated_absorpt_t_min 0.936
_olex2_refinement_description
;
1. Fixed Uiso
 At 1.2 times of:
  All C(H) groups, All C(H,H) groups, All N(H) groups, All N(H,H) groups
 At 1.5 times of:
  All C(H,H,H) groups
2. Uiso/Uaniso restraints and constraints
Uanis(C5) \\sim Ueq, Uanis(C6) \\sim Ueq, Uanis(C7) \\sim Ueq: with sigma of
0.005 and sigma for terminal atoms of 0.01
3.a Rotating group:
 N00B(H00A,H00B)
3.b Secondary CH2 refined with riding coordinates:
 C00Z(H00X,H00Z), C4(H4A,H4B)
3.c Aromatic/amide H refined with riding coordinates:
 N007(H007), N008(H008), C00I(H00I), C00J(H00J), C00O(H00O), C00Y(H00Y),
 C010(H010), C012(H012), C014(H014), C2(H2), C3(H3), C7(H7), C6(H6), C5(H5)
3.d Idealised Me refined as rotating group:
 C00N(H00C,H00D,H00E), C00P(H00F,H00G,H00H), C00Q(H00K,H00L,H00M), C00R(H00N,
 H00P,H00Q), C00S(H00R,H00S,H00T), C00X(H00U,H00V,H00W)
;
_olex2_submission_special_instructions 'No special instructions were received'

loop_
_space_group_symop_operation_xyz
'x, y, z'
'-x+1/2, -y, z+1/2'
'-x, y+1/2, -z+1/2'
'x+1/2, -y+1/2, -z'

loop_
_atom_site_label
_atom_site_type_symbol
_atom_site_fract_x
_atom_site_fract_y
_atom_site_fract_z
_atom_site_U_iso_or_equiv
_atom_site_adp_type
_atom_site_occupancy
_atom_site_site_symmetry_order
_atom_site_calc_flag
_atom_site_refinement_flags_posn
_atom_site_refinement_flags_adp
_atom_site_refinement_flags_occupancy
_atom_site_disorder_assembly
_atom_site_disorder_group
O001 O 0.56998(19) 0.24844(10) 0.83269(9) 0.0345(4) Uani 1 1 d . . . . .
O002 O 0.73058(16) 0.48295(11) 0.73177(11) 0.0395(4) Uani 1 1 d . . . . .
O003 O 0.66702(19) 0.60655(11) 0.77989(11) 0.0413(4) Uani 1 1 d . . . . .
O004 O 0.29413(19) 0.65202(10) 0.81165(10) 0.0382(4) Uani 1 1 d . . . . .
O005 O 0.3880(2) 0.53265(11) 0.85127(10) 0.0438(5) Uani 1 1 d . . . . .
N006 N 0.51998(18) 0.52162(11) 0.72255(10) 0.0266(4) Uani 1 1 d . . . . .
N007 N 0.4973(2) 0.37917(11) 0.80488(10) 0.0277(4) Uani 1 1 d . . . . .
H007 H 0.476781 0.427668 0.824423 0.033 Uiso 1 1 calc R U . . .
N008 N 0.4199(2) 0.58027(11) 0.73488(11) 0.0296(4) Uani 1 1 d . . . . .
H008 H 0.390334 0.612915 0.699945 0.036 Uiso 1 1 calc R U . . .
C009 C 0.6425(2) 0.54237(14) 0.74778(13) 0.0309(5) Uani 1 1 d . . . . .
C00A C 0.4764(2) 0.43888(14) 0.60944(12) 0.0265(4) Uani 1 1 d . . . . .
N00B N 0.4085(3) 0.21272(13) 0.59142(12) 0.0418(5) Uani 1 1 d . . . . .
H00A H 0.361194 0.181362 0.621209 0.050 Uiso 1 1 d R U . . .
H00B H 0.364385 0.219701 0.550379 0.050 Uiso 1 1 d R U . . .
C00C C 0.3702(3) 0.58420(14) 0.80429(13) 0.0323(5) Uani 1 1 d . . . . .
C00D C 0.4768(2) 0.37167(13) 0.72900(12) 0.0254(4) Uani 1 1 d . . . . .
C00E C 0.4314(2) 0.28935(14) 0.62309(12) 0.0287(4) Uani 1 1 d . . . . .
C00F C 0.4898(2) 0.44428(13) 0.68566(12) 0.0257(4) Uani 1 1 d . . . . .
C00G C 0.5448(2) 0.32027(13) 0.85092(12) 0.0261(4) Uani 1 1 d . . . . .
C00I C 0.4465(2) 0.29560(13) 0.69835(12) 0.0279(4) Uani 1 1 d . . . . .
H00I H 0.435863 0.247649 0.728265 0.034 Uiso 1 1 calc R U . . .
C00J C 0.4463(2) 0.36074(14) 0.58068(12) 0.0290(5) Uani 1 1 d . . . . .
H00J H 0.435448 0.355893 0.529494 0.035 Uiso 1 1 calc R U . . .
C00K C 0.5643(2) 0.34999(14) 0.92999(12) 0.0306(5) Uani 1 1 d . . . . .
C00L C 0.4875(2) 0.51318(15) 0.55621(12) 0.0321(5) Uani 1 1 d . . . . .
C00N C 0.5856(3) 0.58139(15) 0.57897(13) 0.0341(5) Uani 1 1 d . . . . .
H00C H 0.548787 0.613365 0.619685 0.051 Uiso 1 1 calc R U . . .
H00D H 0.601728 0.618903 0.537758 0.051 Uiso 1 1 calc R U . . .
H00E H 0.668942 0.555476 0.593993 0.051 Uiso 1 1 calc R U . . .
C00O C 0.8674(3) 0.3448(2) 0.78349(16) 0.0520(7) Uani 1 1 d . . . . .
H00O H 0.776356 0.341203 0.771414 0.062 Uiso 1 1 calc R U . . .
C00P C 0.6387(3) 0.43369(17) 0.93226(15) 0.0432(6) Uani 1 1 d . . . . .
H00F H 0.720061 0.429195 0.903616 0.065 Uiso 1 1 calc R U . . .
H00G H 0.660828 0.447443 0.982789 0.065 Uiso 1 1 calc R U . . .
H00H H 0.582716 0.477782 0.911829 0.065 Uiso 1 1 calc R U . . .
C00Q C 0.6455(3) 0.28490(18) 0.97067(15) 0.0465(7) Uani 1 1 d . . . . .
H00K H 0.598056 0.231512 0.970796 0.070 Uiso 1 1 calc R U . . .
H00L H 0.659556 0.303465 1.020895 0.070 Uiso 1 1 calc R U . . .
H00M H 0.731007 0.277833 0.946479 0.070 Uiso 1 1 calc R U . . .
C00R C 0.3489(3) 0.55065(18) 0.54744(19) 0.0496(7) Uani 1 1 d . . . . .
H00N H 0.287365 0.506947 0.531799 0.074 Uiso 1 1 calc R U . . .
H00P H 0.351361 0.595154 0.510828 0.074 Uiso 1 1 calc R U . . .
H00Q H 0.319564 0.573800 0.594095 0.074 Uiso 1 1 calc R U . . .
C00S C 0.5348(3) 0.48289(19) 0.48076(14) 0.0492(7) Uani 1 1 d . . . . .
H00R H 0.618405 0.452617 0.486097 0.074 Uiso 1 1 calc R U . . .
H00S H 0.547875 0.531155 0.448732 0.074 Uiso 1 1 calc R U . . .
H00T H 0.468242 0.445680 0.459585 0.074 Uiso 1 1 calc R U . . .
C00T C 0.9320(3) 0.4206(2) 0.77751(15) 0.0516(8) Uani 1 1 d . . . . .
C00X C 0.4284(3) 0.3598(2) 0.96510(15) 0.0480(7) Uani 1 1 d . . . . .
H00U H 0.379620 0.404496 0.940388 0.072 Uiso 1 1 calc R U . . .
H00V H 0.438977 0.374083 1.016643 0.072 Uiso 1 1 calc R U . . .
H00W H 0.379355 0.307278 0.960777 0.072 Uiso 1 1 calc R U . . .
C00Y C 1.0662(3) 0.4246(3) 0.79434(19) 0.0732(12) Uani 1 1 d . . . . .
H00Y H 1.111955 0.476208 0.790047 0.088 Uiso 1 1 calc R U . . .
C00Z C 0.8647(3) 0.4991(2) 0.7549(2) 0.0587(9) Uani 1 1 d . . . . .
H00X H 0.863908 0.538825 0.796127 0.070 Uiso 1 1 calc R U . . .
H00Z H 0.914389 0.525064 0.714372 0.070 Uiso 1 1 calc R U . . .
C010 C 0.9341(4) 0.2738(3) 0.80696(19) 0.0715(11) Uani 1 1 d . . . . .
H010 H 0.888687 0.222073 0.811512 0.086 Uiso 1 1 calc R U . . .
C012 C 1.1327(4) 0.3542(5) 0.8172(2) 0.0942(18) Uani 1 1 d . . . . .
H012 H 1.224101 0.357473 0.828541 0.113 Uiso 1 1 calc R U . . .
C014 C 1.0674(5) 0.2791(4) 0.8237(2) 0.0938(17) Uani 1 1 d . . . . .
H014 H 1.113805 0.230801 0.839605 0.113 Uiso 1 1 calc R U . . .
C1 C 0.1519(3) 0.73527(15) 0.88833(13) 0.0358(5) Uani 1 1 d . . . . .
C2 C 0.1993(3) 0.81319(18) 0.90684(16) 0.0435(6) Uani 1 1 d . . . . .
H2 H 0.291157 0.820957 0.914850 0.052 Uiso 1 1 calc R U . . .
C3 C 0.0201(3) 0.7260(2) 0.87521(18) 0.0558(8) Uani 1 1 d . . . . .
H3 H -0.013547 0.672914 0.861356 0.067 Uiso 1 1 calc R U . . .
C4 C 0.2479(4) 0.6638(2) 0.88674(17) 0.0549(8) Uani 1 1 d . . . . .
H4A H 0.323754 0.675939 0.919039 0.066 Uiso 1 1 calc R U . . .
H4B H 0.204313 0.612199 0.904284 0.066 Uiso 1 1 calc R U . . .
C7 C 0.1138(5) 0.8801(2) 0.91382(18) 0.0640(10) Uani 1 1 d . U . . .
H7 H 0.146720 0.933481 0.927341 0.077 Uiso 1 1 calc R U . . .
C6 C -0.0172(5) 0.8693(3) 0.9013(2) 0.0766(13) Uani 1 1 d . U . . .
H6 H -0.075978 0.915267 0.906096 0.092 Uiso 1 1 calc R U . . .
C5 C -0.0649(3) 0.7930(3) 0.8819(2) 0.0791(12) Uani 1 1 d . U . . .
H5 H -0.156603 0.785903 0.872941 0.095 Uiso 1 1 calc R U . . .

loop_
_atom_site_aniso_label
_atom_site_aniso_U_11
_atom_site_aniso_U_22
_atom_site_aniso_U_33
_atom_site_aniso_U_23
_atom_site_aniso_U_13
_atom_site_aniso_U_12
O001 0.0485(10) 0.0233(7) 0.0316(8) -0.0028(6) -0.0062(7) 0.0062(7)
O002 0.0291(8) 0.0377(9) 0.0519(11) -0.0156(8) -0.0038(7) -0.0007(7)
O003 0.0498(10) 0.0294(8) 0.0445(10) -0.0108(8) -0.0042(8) -0.0078(8)
O004 0.0527(10) 0.0255(8) 0.0364(9) 0.0046(7) 0.0160(8) 0.0098(7)
O005 0.0682(13) 0.0273(8) 0.0359(9) 0.0069(7) 0.0153(9) 0.0117(8)
N006 0.0315(9) 0.0201(8) 0.0280(9) -0.0033(7) 0.0016(7) 0.0011(7)
N007 0.0388(10) 0.0195(8) 0.0248(9) -0.0028(7) -0.0013(8) 0.0018(8)
N008 0.0360(10) 0.0223(8) 0.0306(9) 0.0026(7) 0.0045(8) 0.0049(8)
C009 0.0370(12) 0.0258(10) 0.0300(10) -0.0031(9) 0.0009(9) -0.0025(9)
C00A 0.0256(10) 0.0257(10) 0.0280(10) 0.0009(8) 0.0000(8) -0.0004(8)
N00B 0.0704(15) 0.0243(9) 0.0309(10) -0.0028(8) -0.0095(10) -0.0044(10)
C00C 0.0404(12) 0.0200(10) 0.0364(12) 0.0011(9) 0.0071(10) 0.0014(9)
C00D 0.0269(10) 0.0241(10) 0.0252(10) -0.0014(8) -0.0012(8) 0.0012(8)
C00E 0.0332(11) 0.0247(10) 0.0282(10) -0.0032(9) -0.0029(9) 0.0017(9)
C00F 0.0281(10) 0.0210(9) 0.0281(10) -0.0023(8) 0.0001(8) -0.0007(8)
C00G 0.0292(11) 0.0218(10) 0.0272(10) -0.0021(8) 0.0000(8) -0.0005(8)
C00I 0.0358(11) 0.0205(9) 0.0275(10) 0.0007(8) -0.0025(9) 0.0010(9)
C00J 0.0329(11) 0.0285(11) 0.0255(10) -0.0008(8) -0.0029(8) 0.0000(9)
C00K 0.0383(12) 0.0282(11) 0.0251(10) -0.0025(9) -0.0039(9) 0.0017(10)
C00L 0.0385(12) 0.0286(11) 0.0292(11) 0.0055(9) -0.0010(9) -0.0075(10)
C00N 0.0402(12) 0.0296(11) 0.0325(11) 0.0018(9) 0.0034(10) -0.0080(10)
C00O 0.0387(14) 0.078(2) 0.0396(14) -0.0058(15) 0.0002(12) 0.0157(15)
C00P 0.0560(16) 0.0373(13) 0.0362(12) -0.0063(11) -0.0117(12) -0.0048(12)
C00Q 0.0692(18) 0.0368(13) 0.0334(12) -0.0010(11) -0.0193(13) 0.0100(13)
C00R 0.0431(15) 0.0400(14) 0.0657(19) 0.0228(14) -0.0126(13) -0.0041(12)
C00S 0.077(2) 0.0449(15) 0.0259(11) 0.0024(11) 0.0025(12) -0.0263(15)
C00T 0.0321(12) 0.087(2) 0.0361(13) -0.0187(15) -0.0024(11) 0.0066(15)
C00X 0.0459(15) 0.0662(19) 0.0319(12) -0.0006(12) 0.0055(11) 0.0001(14)
C00Y 0.0353(15) 0.133(4) 0.0507(18) -0.028(2) -0.0075(14) 0.004(2)
C00Z 0.0317(13) 0.0602(18) 0.084(2) -0.0220(17) -0.0066(14) -0.0056(13)
C010 0.065(2) 0.102(3) 0.0470(17) 0.0096(19) 0.0034(16) 0.035(2)
C012 0.045(2) 0.182(6) 0.056(2) -0.015(3) -0.0178(18) 0.034(3)
C014 0.067(3) 0.156(5) 0.059(2) 0.014(3) -0.007(2) 0.052(3)
C1 0.0451(14) 0.0319(12) 0.0304(11) 0.0050(9) 0.0120(10) 0.0070(10)
C2 0.0474(15) 0.0451(15) 0.0378(13) 0.0029(12) 0.0008(12) -0.0039(12)
C3 0.0523(17) 0.0624(19) 0.0526(17) 0.0087(15) 0.0028(14) -0.0191(15)
C4 0.081(2) 0.0447(16) 0.0393(15) 0.0101(13) 0.0232(15) 0.0250(16)
C7 0.111(3) 0.0346(14) 0.0461(16) -0.0029(13) 0.0137(18) 0.0080(17)
C6 0.088(3) 0.075(2) 0.067(2) 0.0263(19) 0.036(2) 0.050(2)
C5 0.0354(15) 0.126(3) 0.076(2) 0.042(2) 0.0129(16) 0.011(2)

loop_
_atom_type_symbol
_atom_type_description
_atom_type_scat_dispersion_real
_atom_type_scat_dispersion_imag
_atom_type_scat_source
C C 0.0181 0.0091 'International Tables Vol C Tables 4.2.6.8 and 6.1.1.4'
H H 0.0000 0.0000 'International Tables Vol C Tables 4.2.6.8 and 6.1.1.4'
N N 0.0311 0.0180 'International Tables Vol C Tables 4.2.6.8 and 6.1.1.4'
O O 0.0492 0.0322 'International Tables Vol C Tables 4.2.6.8 and 6.1.1.4'

loop_
_geom_angle_atom_site_label_1
_geom_angle_atom_site_label_2
_geom_angle_atom_site_label_3
_geom_angle
_geom_angle_site_symmetry_1
_geom_angle_site_symmetry_3
_geom_angle_publ_flag
C009 O002 C00Z 115.8(2) . . ?
C00C O004 C4 112.49(19) . . ?
N008 N006 C00F 119.85(18) . . ?
C009 N006 N008 116.09(17) . . ?
C009 N006 C00F 124.05(18) . . ?
C00D N007 H007 116.3 . . ?
C00G N007 H007 116.3 . . ?
C00G N007 C00D 127.46(18) . . ?
N006 N008 H008 121.7 . . ?
C00C N008 N006 116.50(18) . . ?
C00C N008 H008 121.7 . . ?
O002 C009 N006 111.00(18) . . ?
O003 C009 O002 125.1(2) . . ?
O003 C009 N006 123.9(2) . . ?
C00F C00A C00L 125.1(2) . . ?
C00J C00A C00F 117.0(2) . . ?
C00J C00A C00L 117.87(19) . . ?
H00A N00B H00B 109.1 . . ?
C00E N00B H00A 109.6 . . ?
C00E N00B H00B 109.5 . . ?
O004 C00C N008 110.00(19) . . ?
O005 C00C O004 124.6(2) . . ?
O005 C00C N008 125.3(2) . . ?
N007 C00D C00F 118.12(18) . . ?
C00I C00D N007 120.7(2) . . ?
C00I C00D C00F 121.1(2) . . ?
N00B C00E C00I 120.1(2) . . ?
N00B C00E C00J 120.9(2) . . ?
C00J C00E C00I 119.0(2) . . ?
C00A C00F N006 122.64(19) . . ?
C00A C00F C00D 119.98(19) . . ?
C00D C00F N006 117.36(18) . . ?
O001 C00G N007 123.8(2) . . ?
O001 C00G C00K 121.4(2) . . ?
N007 C00G C00K 114.79(18) . . ?
C00D C00I C00E 119.6(2) . . ?
C00D C00I H00I 120.2 . . ?
C00E C00I H00I 120.2 . . ?
C00A C00J H00J 118.3 . . ?
C00E C00J C00A 123.3(2) . . ?
C00E C00J H00J 118.3 . . ?
C00P C00K C00G 110.93(19) . . ?
C00Q C00K C00G 108.70(19) . . ?
C00Q C00K C00P 108.6(2) . . ?
C00Q C00K C00X 110.5(2) . . ?
C00X C00K C00G 108.3(2) . . ?
C00X C00K C00P 109.9(2) . . ?
C00A C00L C00S 110.4(2) . . ?
C00N C00L C00A 114.98(19) . . ?
C00N C00L C00S 105.5(2) . . ?
C00R C00L C00A 107.55(19) . . ?
C00R C00L C00N 110.0(2) . . ?
C00R C00L C00S 108.2(2) . . ?
C00L C00N H00C 109.5 . . ?
C00L C00N H00D 109.5 . . ?
C00L C00N H00E 109.5 . . ?
H00C C00N H00D 109.5 . . ?
H00C C00N H00E 109.5 . . ?
H00D C00N H00E 109.5 . . ?
C00T C00O H00O 119.6 . . ?
C00T C00O C010 120.8(3) . . ?
C010 C00O H00O 119.6 . . ?
C00K C00P H00F 109.5 . . ?
C00K C00P H00G 109.5 . . ?
C00K C00P H00H 109.5 . . ?
H00F C00P H00G 109.5 . . ?
H00F C00P H00H 109.5 . . ?
H00G C00P H00H 109.5 . . ?
C00K C00Q H00K 109.5 . . ?
C00K C00Q H00L 109.5 . . ?
C00K C00Q H00M 109.5 . . ?
H00K C00Q H00L 109.5 . . ?
H00K C00Q H00M 109.5 . . ?
H00L C00Q H00M 109.5 . . ?
C00L C00R H00N 109.5 . . ?
C00L C00R H00P 109.5 . . ?
C00L C00R H00Q 109.5 . . ?
H00N C00R H00P 109.5 . . ?
H00N C00R H00Q 109.5 . . ?
H00P C00R H00Q 109.5 . . ?
C00L C00S H00R 109.5 . . ?
C00L C00S H00S 109.5 . . ?
C00L C00S H00T 109.5 . . ?
H00R C00S H00S 109.5 . . ?
H00R C00S H00T 109.5 . . ?
H00S C00S H00T 109.5 . . ?
C00O C00T C00Y 118.9(4) . . ?
C00O C00T C00Z 123.1(2) . . ?
C00Y C00T C00Z 118.0(4) . . ?
C00K C00X H00U 109.5 . . ?
C00K C00X H00V 109.5 . . ?
C00K C00X H00W 109.5 . . ?
H00U C00X H00V 109.5 . . ?
H00U C00X H00W 109.5 . . ?
H00V C00X H00W 109.5 . . ?
C00T C00Y H00Y 119.8 . . ?
C012 C00Y C00T 120.4(5) . . ?
C012 C00Y H00Y 119.8 . . ?
O002 C00Z C00T 111.2(3) . . ?
O002 C00Z H00X 109.4 . . ?
O002 C00Z H00Z 109.4 . . ?
C00T C00Z H00X 109.4 . . ?
C00T C00Z H00Z 109.4 . . ?
H00X C00Z H00Z 108.0 . . ?
C00O C010 H010 120.3 . . ?
C014 C010 C00O 119.4(5) . . ?
C014 C010 H010 120.3 . . ?
C00Y C012 H012 119.8 . . ?
C014 C012 C00Y 120.4(4) . . ?
C014 C012 H012 119.8 . . ?
C010 C014 H014 120.0 . . ?
C012 C014 C010 120.1(5) . . ?
C012 C014 H014 120.0 . . ?
C2 C1 C4 118.0(3) . . ?
C3 C1 C2 118.8(3) . . ?
C3 C1 C4 123.1(3) . . ?
C1 C2 H2 119.8 . . ?
C1 C2 C7 120.4(3) . . ?
C7 C2 H2 119.8 . . ?
C1 C3 H3 119.7 . . ?
C1 C3 C5 120.6(3) . . ?
C5 C3 H3 119.7 . . ?
O004 C4 C1 108.8(2) . . ?
O004 C4 H4A 109.9 . . ?
O004 C4 H4B 109.9 . . ?
C1 C4 H4A 109.9 . . ?
C1 C4 H4B 109.9 . . ?
H4A C4 H4B 108.3 . . ?
C2 C7 H7 120.1 . . ?
C6 C7 C2 119.8(4) . . ?
C6 C7 H7 120.1 . . ?
C7 C6 H6 119.8 . . ?
C7 C6 C5 120.3(3) . . ?
C5 C6 H6 119.8 . . ?
C3 C5 H5 120.0 . . ?
C6 C5 C3 120.0(3) . . ?
C6 C5 H5 120.0 . . ?

loop_
_geom_bond_atom_site_label_1
_geom_bond_atom_site_label_2
_geom_bond_distance
_geom_bond_site_symmetry_2
_geom_bond_publ_flag
O001 C00G 1.224(3) . ?
O002 C009 1.336(3) . ?
O002 C00Z 1.446(3) . ?
O003 C009 1.210(3) . ?
O004 C00C 1.338(3) . ?
O004 C4 1.469(3) . ?
O005 C00C 1.208(3) . ?
N006 N008 1.400(3) . ?
N006 C009 1.366(3) . ?
N006 C00F 1.444(3) . ?
N007 H007 0.8800 . ?
N007 C00D 1.415(3) . ?
N007 C00G 1.355(3) . ?
N008 H008 0.8800 . ?
N008 C00C 1.372(3) . ?
C00A C00F 1.410(3) . ?
C00A C00J 1.391(3) . ?
C00A C00L 1.544(3) . ?
N00B H00A 0.8836 . ?
N00B H00B 0.8835 . ?
N00B C00E 1.377(3) . ?
C00D C00F 1.415(3) . ?
C00D C00I 1.376(3) . ?
C00E C00I 1.395(3) . ?
C00E C00J 1.391(3) . ?
C00G C00K 1.541(3) . ?
C00I H00I 0.9500 . ?
C00J H00J 0.9500 . ?
C00K C00P 1.537(3) . ?
C00K C00Q 1.523(3) . ?
C00K C00X 1.528(4) . ?
C00L C00N 1.534(3) . ?
C00L C00R 1.534(4) . ?
C00L C00S 1.545(4) . ?
C00N H00C 0.9800 . ?
C00N H00D 0.9800 . ?
C00N H00E 0.9800 . ?
C00O H00O 0.9500 . ?
C00O C00T 1.383(5) . ?
C00O C010 1.391(5) . ?
C00P H00F 0.9800 . ?
C00P H00G 0.9800 . ?
C00P H00H 0.9800 . ?
C00Q H00K 0.9800 . ?
C00Q H00L 0.9800 . ?
C00Q H00M 0.9800 . ?
C00R H00N 0.9800 . ?
C00R H00P 0.9800 . ?
C00R H00Q 0.9800 . ?
C00S H00R 0.9800 . ?
C00S H00S 0.9800 . ?
C00S H00T 0.9800 . ?
C00T C00Y 1.394(4) . ?
C00T C00Z 1.488(5) . ?
C00X H00U 0.9800 . ?
C00X H00V 0.9800 . ?
C00X H00W 0.9800 . ?
C00Y H00Y 0.9500 . ?
C00Y C012 1.379(7) . ?
C00Z H00X 0.9900 . ?
C00Z H00Z 0.9900 . ?
C010 H010 0.9500 . ?
C010 C014 1.387(7) . ?
C012 H012 0.9500 . ?
C012 C014 1.377(8) . ?
C014 H014 0.9500 . ?
C1 C2 1.379(4) . ?
C1 C3 1.364(4) . ?
C1 C4 1.501(4) . ?
C2 H2 0.9500 . ?
C2 C7 1.383(5) . ?
C3 H3 0.9500 . ?
C3 C5 1.381(6) . ?
C4 H4A 0.9900 . ?
C4 H4B 0.9900 . ?
C7 H7 0.9500 . ?
C7 C6 1.358(7) . ?
C6 H6 0.9500 . ?
C6 C5 1.360(7) . ?
C5 H5 0.9500 . ?

loop_
_geom_torsion_atom_site_label_1
_geom_torsion_atom_site_label_2
_geom_torsion_atom_site_label_3
_geom_torsion_atom_site_label_4
_geom_torsion
_geom_torsion_site_symmetry_1
_geom_torsion_site_symmetry_2
_geom_torsion_site_symmetry_3
_geom_torsion_site_symmetry_4
_geom_torsion_publ_flag
O001 C00G C00K C00P 132.4(2) . . . . ?
O001 C00G C00K C00Q 13.1(3) . . . . ?
O001 C00G C00K C00X -106.9(3) . . . . ?
N006 N008 C00C O004 168.72(19) . . . . ?
N006 N008 C00C O005 -13.9(4) . . . . ?
N007 C00D C00F N006 -1.5(3) . . . . ?
N007 C00D C00F C00A 177.0(2) . . . . ?
N007 C00D C00I C00E -177.7(2) . . . . ?
N007 C00G C00K C00P -48.2(3) . . . . ?
N007 C00G C00K C00Q -167.5(2) . . . . ?
N007 C00G C00K C00X 72.5(3) . . . . ?
N008 N006 C009 O002 -178.70(19) . . . . ?
N008 N006 C009 O003 0.8(3) . . . . ?
N008 N006 C00F C00A 79.2(3) . . . . ?
N008 N006 C00F C00D -102.3(2) . . . . ?
C009 O002 C00Z C00T 144.9(3) . . . . ?
C009 N006 N008 C00C -76.3(3) . . . . ?
C009 N006 C00F C00A -101.4(3) . . . . ?
C009 N006 C00F C00D 77.1(3) . . . . ?
N00B C00E C00I C00D 176.3(2) . . . . ?
N00B C00E C00J C00A -176.5(2) . . . . ?
C00C O004 C4 C1 -173.9(2) . . . . ?
C00D N007 C00G O001 -4.6(4) . . . . ?
C00D N007 C00G C00K 176.0(2) . . . . ?
C00F N006 N008 C00C 103.1(2) . . . . ?
C00F N006 C009 O002 1.9(3) . . . . ?
C00F N006 C009 O003 -178.6(2) . . . . ?
C00F C00A C00J C00E -1.0(3) . . . . ?
C00F C00A C00L C00N 33.3(3) . . . . ?
C00F C00A C00L C00R -89.6(3) . . . . ?
C00F C00A C00L C00S 152.5(2) . . . . ?
C00F C00D C00I C00E 1.6(3) . . . . ?
C00G N007 C00D C00F -149.5(2) . . . . ?
C00G N007 C00D C00I 29.9(3) . . . . ?
C00I C00D C00F N006 179.1(2) . . . . ?
C00I C00D C00F C00A -2.3(3) . . . . ?
C00I C00E C00J C00A 0.3(4) . . . . ?
C00J C00A C00F N006 -179.6(2) . . . . ?
C00J C00A C00F C00D 2.0(3) . . . . ?
C00J C00A C00L C00N -149.1(2) . . . . ?
C00J C00A C00L C00R 88.0(3) . . . . ?
C00J C00A C00L C00S -29.9(3) . . . . ?
C00J C00E C00I C00D -0.6(3) . . . . ?
C00L C00A C00F N006 -1.9(3) . . . . ?
C00L C00A C00F C00D 179.6(2) . . . . ?
C00L C00A C00J C00E -178.8(2) . . . . ?
C00O C00T C00Y C012 -0.6(5) . . . . ?
C00O C00T C00Z O002 -7.2(4) . . . . ?
C00O C010 C014 C012 0.2(6) . . . . ?
C00T C00O C010 C014 -0.8(5) . . . . ?
C00T C00Y C012 C014 0.0(6) . . . . ?
C00Y C00T C00Z O002 173.7(3) . . . . ?
C00Y C012 C014 C010 0.2(7) . . . . ?
C00Z O002 C009 O003 -0.6(4) . . . . ?
C00Z O002 C009 N006 179.0(2) . . . . ?
C00Z C00T C00Y C012 178.5(3) . . . . ?
C010 C00O C00T C00Y 1.0(4) . . . . ?
C010 C00O C00T C00Z -178.1(3) . . . . ?
C1 C2 C7 C6 -1.0(5) . . . . ?
C1 C3 C5 C6 0.4(5) . . . . ?
C2 C1 C3 C5 -1.4(4) . . . . ?
C2 C1 C4 O004 -95.9(3) . . . . ?
C2 C7 C6 C5 0.0(6) . . . . ?
C3 C1 C2 C7 1.7(4) . . . . ?
C3 C1 C4 O004 86.8(3) . . . . ?
C4 O004 C00C O005 7.9(4) . . . . ?
C4 O004 C00C N008 -174.8(2) . . . . ?
C4 C1 C2 C7 -175.7(3) . . . . ?
C4 C1 C3 C5 175.9(3) . . . . ?
C7 C6 C5 C3 0.3(6) . . . . ?
